data_4307361
loop_
_publ_author_name
'Timothy J. Boyle'
'Robin M. Sewell'
'Leigh Anna M. Ottley'
'Harry D. Pratt'
'Christopher J. Quintana'
'Scott D. Bunge'

_publ_contact_author_address '1001 University Blvd, Albuquerque, NM 87106'
_publ_contact_author_email tjboyle@sandia.gov
_publ_contact_author_fax '(505) 272-7336'
_publ_contact_author_name 'Timothy J. Boyle et.al.'
_publ_section_title
;
Controlled Synthesis of a Structurally Characterized Family of Sterically
Constrained Heterocyclic Alkoxy-Modified Titanium Alkoxides
;
_journal_name_full 'Inorganic Chemistry'
_journal_page_first 1825
_journal_page_last 1835
_journal_paper_doi 10.1021/ic0618798
_journal_volume 46
_journal_year 2007
_chemical_formula_moiety 'C48 H84 N4 O8 Si4 Ti2'
_chemical_formula_sum 'C24 H42 N2 O4 Si2 Ti'
_chemical_formula_weight 526.64
_chemical_name_common '(22) Ti(OPy)2(DMBS)2'
_chemical_name_systematic
; 
 ? 
;
_space_group_IT_number 2
_symmetry_cell_setting triclinic
_symmetry_space_group_name_Hall '-P 1'
_symmetry_space_group_name_H-M 'P -1'
_atom_sites_solution_hydrogens geom
_atom_sites_solution_primary direct
_atom_sites_solution_secondary difmap
_audit_creation_method SHELXL-97
_cell_angle_alpha 90.701(3)
_cell_angle_beta 92.430(3)
_cell_angle_gamma 101.664(3)
_cell_formula_units_Z 4
_cell_length_a 9.9310(15)
_cell_length_b 14.414(2)
_cell_length_c 21.413(3)
_cell_measurement_reflns_used 1971
_cell_measurement_temperature 203(2)
_cell_measurement_theta_max 25.42
_cell_measurement_theta_min 1.44
_cell_volume 2998.5(7)
_computing_cell_refinement 'Bruker SMART'
_computing_data_collection 'Bruker SMART'
_computing_data_reduction 'Bruker SAINT'
_computing_molecular_graphics 'Bruker SHELXTL'
_computing_publication_material 'Bruker SHELXTL'
_computing_structure_refinement 'SHELXL-97 (Sheldrick, 1997)'
_computing_structure_solution 'SHELXS-97 (Sheldrick, 1990)'
_diffrn_ambient_temperature 203(2)
_diffrn_measured_fraction_theta_full 0.978
_diffrn_measured_fraction_theta_max 0.978
_diffrn_measurement_device_type 'CCD area detector'
_diffrn_measurement_method 'phi and omega scans'
_diffrn_radiation_monochromator graphite
_diffrn_radiation_source 'fine-focus sealed tube'
_diffrn_radiation_type MoK\a
_diffrn_radiation_wavelength 0.71073
_diffrn_reflns_av_R_equivalents 0.0564
_diffrn_reflns_av_sigmaI/netI 0.1028
_diffrn_reflns_limit_h_max 11
_diffrn_reflns_limit_h_min -11
_diffrn_reflns_limit_k_max 16
_diffrn_reflns_limit_k_min -17
_diffrn_reflns_limit_l_max 25
_diffrn_reflns_limit_l_min -25
_diffrn_reflns_number 21879
_diffrn_reflns_theta_full 25.42
_diffrn_reflns_theta_max 25.42
_diffrn_reflns_theta_min 1.44
_exptl_absorpt_coefficient_mu 0.394
_exptl_absorpt_correction_T_max 0.953
_exptl_absorpt_correction_T_min 0.941
_exptl_absorpt_correction_type empirical
_exptl_absorpt_process_details SADABS
_exptl_crystal_colour colorless
_exptl_crystal_density_diffrn 1.167
_exptl_crystal_density_meas ?
_exptl_crystal_density_method 'not measured'
_exptl_crystal_description irregular
_exptl_crystal_F_000 1128.0
_exptl_crystal_size_max 0.156
_exptl_crystal_size_mid 0.129
_exptl_crystal_size_min 0.122
_refine_diff_density_max 1.205
_refine_diff_density_min -0.711
_refine_diff_density_rms 0.077
_refine_ls_extinction_method none
_refine_ls_goodness_of_fit_ref 1.038
_refine_ls_hydrogen_treatment constr
_refine_ls_matrix_type full
_refine_ls_number_parameters 615
_refine_ls_number_reflns 10803
_refine_ls_number_restraints 0
_refine_ls_restrained_S_all 1.038
_refine_ls_R_factor_all 0.1519
_refine_ls_R_factor_gt 0.0863
_refine_ls_shift/su_max 5.894
_refine_ls_shift/su_mean 0.051
_refine_ls_structure_factor_coef Fsqd
_refine_ls_weighting_details 'calc w=1/[\s^2^(Fo^2^)+(0.0919P)^2^+3.5644P] where P=(Fo^2^+2Fc^2^)/3'
_refine_ls_weighting_scheme calc
_refine_ls_wR_factor_gt 0.1955
_refine_ls_wR_factor_ref 0.2367
_reflns_number_gt 6067
_reflns_number_total 10803
_reflns_threshold_expression >2sigma(I)
_cod_data_source_file ic0618798si20061106_104430_17.cif
_cod_data_source_block 6ja112s
_cod_depositor_comments
;
The following automatic conversions were performed:
'_symmetry_cell_setting' value 'Triclinic' changed to 'triclinic'
according to '/home/saulius/struct/CIF-dictionaries/cif_core.dic'
dictionary named 'cif_core.dic' version 2.4.1 from 2010-06-29.

Automatic conversion script
Id: cif_fix_enum 1527 2010-12-29 10:47:43Z saulius 

The following automatic conversions were performed:

'_exptl_crystal_density_meas' value 'not_measured' was changed to '?'
- the value is perceived as not measured.

Automatic conversion script
Id: cif_fix_values 3008 2015-01-20 13:52:24Z robertas 
;
_cod_original_cell_volume 2998.4(8)
_cod_database_code 4307361

loop_
_symmetry_equiv_pos_as_xyz
'x, y, z'
'-x, -y, -z'

loop_
_atom_site_label
_atom_site_type_symbol
_atom_site_fract_x
_atom_site_fract_y
_atom_site_fract_z
_atom_site_U_iso_or_equiv
_atom_site_adp_type
_atom_site_occupancy
_atom_site_symmetry_multiplicity
_atom_site_calc_flag
_atom_site_refinement_flags
_atom_site_disorder_assembly
_atom_site_disorder_group
Ti1 Ti 0.09012(10) 0.16873(7) 0.14280(5) 0.0378(3) Uani 1 1 d . . .
Ti2 Ti 0.58238(11) 0.65962(7) 0.37226(5) 0.0447(3) Uani 1 1 d . . .
Si2 Si -0.12511(17) 0.29472(11) 0.20654(8) 0.0477(4) Uani 1 1 d . . .
Si3 Si 0.37919(17) 0.79391(11) 0.30450(9) 0.0510(5) Uani 1 1 d . . .
O1 O -0.0528(4) 0.0956(3) 0.09060(17) 0.0480(10) Uani 1 1 d . . .
O4 O -0.0032(4) 0.2399(3) 0.18886(19) 0.0513(10) Uani 1 1 d . . .
O3 O 0.1597(4) 0.2515(3) 0.08293(19) 0.0566(11) Uani 1 1 d . . .
O2 O 0.2428(4) 0.1835(2) 0.19980(17) 0.0419(9) Uani 1 1 d . . .
O5 O 0.7491(4) 0.6862(3) 0.3301(2) 0.0532(11) Uani 1 1 d . . .
O6 O 0.4301(4) 0.5770(3) 0.4044(2) 0.0585(11) Uani 1 1 d . . .
O7 O 0.4998(4) 0.7365(3) 0.3235(2) 0.0572(11) Uani 1 1 d . . .
O8 O 0.6259(5) 0.7301(3) 0.4445(2) 0.0708(14) Uani 1 1 d . . .
N1 N 0.0020(4) 0.0417(3) 0.1997(2) 0.0378(11) Uani 1 1 d . . .
N2 N 0.2211(4) 0.0664(3) 0.1081(2) 0.0401(11) Uani 1 1 d . . .
N3 N 0.7076(5) 0.5541(3) 0.4093(2) 0.0471(12) Uani 1 1 d . . .
N4 N 0.5150(4) 0.5419(3) 0.2989(2) 0.0405(11) Uani 1 1 d . . .
C1 C -0.1432(7) 0.0153(5) 0.1083(3) 0.0648(19) Uani 1 1 d . . .
H1A H -0.1420 -0.0364 0.0782 0.078 Uiso 1 1 calc R . .
H1B H -0.2367 0.0277 0.1072 0.078 Uiso 1 1 calc R . .
C2 C -0.1071(6) -0.0151(4) 0.1729(3) 0.0454(15) Uani 1 1 d . . .
C3 C -0.1798(7) -0.0928(4) 0.2032(3) 0.0607(18) Uani 1 1 d . . .
H3 H -0.2570 -0.1323 0.1832 0.073 Uiso 1 1 calc R . .
C4 C -0.1375(8) -0.1111(4) 0.2626(3) 0.0624(19) Uani 1 1 d . . .
H4 H -0.1856 -0.1631 0.2840 0.075 Uiso 1 1 calc R . .
C5 C -0.0259(7) -0.0536(4) 0.2902(3) 0.0533(16) Uani 1 1 d . . .
H5 H 0.0049 -0.0656 0.3308 0.064 Uiso 1 1 calc R . .
C6 C 0.0424(6) 0.0228(4) 0.2582(3) 0.0459(14) Uani 1 1 d . . .
H6 H 0.1195 0.0629 0.2778 0.055 Uiso 1 1 calc R . .
C7 C 0.1940(6) 0.0055(4) 0.0591(3) 0.0512(15) Uani 1 1 d . . .
H7 H 0.1090 -0.0009 0.0367 0.061 Uiso 1 1 calc R . .
C8 C 0.2855(8) -0.0478(5) 0.0406(3) 0.0601(18) Uani 1 1 d . . .
H8 H 0.2631 -0.0907 0.0065 0.072 Uiso 1 1 calc R . .
C9 C 0.4109(7) -0.0376(4) 0.0727(3) 0.0624(19) Uani 1 1 d . . .
H9 H 0.4760 -0.0725 0.0604 0.075 Uiso 1 1 calc R . .
C10 C 0.4396(6) 0.0241(4) 0.1231(3) 0.0546(16) Uani 1 1 d . . .
H10 H 0.5243 0.0318 0.1458 0.066 Uiso 1 1 calc R . .
C11 C 0.3411(6) 0.0756(4) 0.1401(3) 0.0417(14) Uani 1 1 d . . .
C12 C 0.3584(6) 0.1433(4) 0.1953(3) 0.0519(16) Uani 1 1 d . . .
H12A H 0.3722 0.1094 0.2337 0.062 Uiso 1 1 calc R . .
H12B H 0.4399 0.1934 0.1907 0.062 Uiso 1 1 calc R . .
C19 C -0.0513(8) 0.4241(4) 0.2152(4) 0.083(2) Uani 1 1 d . . .
H19A H 0.0168 0.4351 0.2497 0.125 Uiso 1 1 calc R . .
H19B H -0.1242 0.4578 0.2234 0.125 Uiso 1 1 calc R . .
H19C H -0.0081 0.4468 0.1769 0.125 Uiso 1 1 calc R . .
C20 C -0.2598(7) 0.2759(5) 0.1429(3) 0.073(2) Uani 1 1 d . . .
H20A H -0.2225 0.3062 0.1054 0.109 Uiso 1 1 calc R . .
H20B H -0.3367 0.3030 0.1552 0.109 Uiso 1 1 calc R . .
H20C H -0.2911 0.2085 0.1346 0.109 Uiso 1 1 calc R . .
C21 C -0.1963(6) 0.2481(4) 0.2825(3) 0.0468(15) Uani 1 1 d . . .
C23 C -0.0780(7) 0.2551(5) 0.3313(3) 0.070(2) Uani 1 1 d . . .
H23A H -0.1140 0.2312 0.3707 0.105 Uiso 1 1 calc R . .
H23B H -0.0313 0.3208 0.3369 0.105 Uiso 1 1 calc R . .
H23C H -0.0134 0.2178 0.3173 0.105 Uiso 1 1 calc R . .
C24 C -0.2691(6) 0.1440(4) 0.2753(3) 0.0597(17) Uani 1 1 d . . .
H24A H -0.3015 0.1209 0.3155 0.090 Uiso 1 1 calc R . .
H24B H -0.2052 0.1068 0.2605 0.090 Uiso 1 1 calc R . .
H24C H -0.3467 0.1384 0.2455 0.090 Uiso 1 1 calc R . .
C22 C -0.3003(6) 0.3056(5) 0.3057(3) 0.0628(18) Uani 1 1 d . . .
H22A H -0.3795 0.2968 0.2766 0.094 Uiso 1 1 calc R . .
H22B H -0.2570 0.3722 0.3086 0.094 Uiso 1 1 calc R . .
H22C H -0.3297 0.2838 0.3466 0.094 Uiso 1 1 calc R . .
C25 C 0.8582(6) 0.6398(4) 0.3368(3) 0.0596(18) Uani 1 1 d . . .
H25A H 0.9424 0.6859 0.3489 0.071 Uiso 1 1 calc R . .
H25B H 0.8721 0.6107 0.2966 0.071 Uiso 1 1 calc R . .
C26 C 0.8325(6) 0.5646(4) 0.3853(3) 0.0495(15) Uani 1 1 d . . .
C27 C 0.9230(7) 0.5077(5) 0.4044(3) 0.0612(18) Uani 1 1 d . . .
H27 H 1.0103 0.5157 0.3875 0.073 Uiso 1 1 calc R . .
C28 C 0.8845(8) 0.4396(5) 0.4482(3) 0.067(2) Uani 1 1 d . . .
H28 H 0.9447 0.4001 0.4609 0.081 Uiso 1 1 calc R . .
C29 C 0.7599(8) 0.4299(5) 0.4728(3) 0.067(2) Uani 1 1 d . . .
H29 H 0.7326 0.3841 0.5031 0.080 Uiso 1 1 calc R . .
C101 C 0.6732(7) 0.4880(5) 0.4528(3) 0.0628(18) Uani 1 1 d . . .
H101 H 0.5866 0.4812 0.4703 0.075 Uiso 1 1 calc R . .
C31 C 0.5690(6) 0.5371(4) 0.2426(3) 0.0490(15) Uani 1 1 d . . .
H31 H 0.6470 0.5823 0.2328 0.059 Uiso 1 1 calc R . .
C32 C 0.5125(7) 0.4673(4) 0.1992(3) 0.0622(18) Uani 1 1 d . . .
H32 H 0.5506 0.4654 0.1599 0.075 Uiso 1 1 calc R . .
C33 C 0.3991(7) 0.4003(4) 0.2141(3) 0.0616(18) Uani 1 1 d . . .
H33 H 0.3600 0.3515 0.1853 0.074 Uiso 1 1 calc R . .
C34 C 0.3446(7) 0.4054(4) 0.2709(3) 0.0574(17) Uani 1 1 d . . .
H34 H 0.2671 0.3604 0.2818 0.069 Uiso 1 1 calc R . .
C35 C 0.4047(6) 0.4779(4) 0.3126(3) 0.0479(15) Uani 1 1 d . . .
C36 C 0.3512(7) 0.4954(5) 0.3746(3) 0.071(2) Uani 1 1 d . . .
H36A H 0.2555 0.5028 0.3691 0.085 Uiso 1 1 calc R . .
H36B H 0.3526 0.4406 0.4011 0.085 Uiso 1 1 calc R . .
C37 C 0.2950(6) 0.7471(4) 0.2259(3) 0.0539(16) Uani 1 1 d . . .
C38 C 0.4575(7) 0.9219(4) 0.2989(4) 0.079(2) Uani 1 1 d . . .
H38A H 0.5024 0.9452 0.3388 0.119 Uiso 1 1 calc R . .
H38B H 0.3862 0.9569 0.2882 0.119 Uiso 1 1 calc R . .
H38C H 0.5248 0.9304 0.2669 0.119 Uiso 1 1 calc R . .
C39 C 0.2493(7) 0.7781(5) 0.3663(3) 0.076(2) Uani 1 1 d . . .
H39A H 0.2094 0.7112 0.3698 0.114 Uiso 1 1 calc R . .
H39B H 0.1773 0.8122 0.3550 0.114 Uiso 1 1 calc R . .
H39C H 0.2938 0.8026 0.4060 0.114 Uiso 1 1 calc R . .
C40 C 0.1910(7) 0.8080(5) 0.2042(4) 0.076(2) Uani 1 1 d . . .
H40A H 0.1539 0.7874 0.1625 0.115 Uiso 1 1 calc R . .
H40B H 0.2371 0.8741 0.2036 0.115 Uiso 1 1 calc R . .
H40C H 0.1167 0.8007 0.2328 0.115 Uiso 1 1 calc R . .
C41 C 0.2209(7) 0.6448(4) 0.2306(4) 0.072(2) Uani 1 1 d . . .
H41A H 0.1844 0.6207 0.1895 0.109 Uiso 1 1 calc R . .
H41B H 0.1460 0.6411 0.2586 0.109 Uiso 1 1 calc R . .
H41C H 0.2850 0.6072 0.2465 0.109 Uiso 1 1 calc R . .
C42 C 0.4069(8) 0.7537(5) 0.1776(3) 0.078(2) Uani 1 1 d . . .
H42A H 0.4717 0.7148 0.1905 0.117 Uiso 1 1 calc R . .
H42B H 0.4549 0.8190 0.1747 0.117 Uiso 1 1 calc R . .
H42C H 0.3644 0.7313 0.1371 0.117 Uiso 1 1 calc R . .
Si8 Si 0.7330(3) 0.8181(2) 0.48000(12) 0.1003(9) Uani 1 1 d . . .
C104 C 0.6564(9) 0.8385(7) 0.5438(6) 0.153(6) Uani 1 1 d . . .
C106 C 0.5117(9) 0.8600(7) 0.5385(5) 0.118(3) Uani 1 1 d . . .
H10A H 0.4462 0.8032 0.5249 0.178 Uiso 1 1 calc R . .
H10B H 0.5097 0.9093 0.5082 0.178 Uiso 1 1 calc R . .
H10C H 0.4874 0.8812 0.5789 0.178 Uiso 1 1 calc R . .
C107 C 0.7566(12) 0.9325(8) 0.4299(4) 0.147(5) Uani 1 1 d . . .
H10D H 0.7753 0.9170 0.3874 0.221 Uiso 1 1 calc R . .
H10E H 0.8331 0.9795 0.4477 0.221 Uiso 1 1 calc R . .
H10F H 0.6732 0.9578 0.4299 0.221 Uiso 1 1 calc R . .
C105 C 0.6561(12) 0.7618(8) 0.5962(5) 0.149(5) Uani 1 1 d . . .
H10G H 0.6577 0.7918 0.6371 0.223 Uiso 1 1 calc R . .
H10H H 0.7367 0.7339 0.5931 0.223 Uiso 1 1 calc R . .
H10I H 0.5736 0.7127 0.5905 0.223 Uiso 1 1 calc R . .
C108 C 0.9058(11) 0.7910(12) 0.4935(6) 0.242(10) Uani 1 1 d . . .
H10J H 0.8987 0.7342 0.5180 0.363 Uiso 1 1 calc R . .
H10K H 0.9652 0.8436 0.5160 0.363 Uiso 1 1 calc R . .
H10L H 0.9442 0.7811 0.4537 0.363 Uiso 1 1 calc R . .
Si9 Si 0.1770(4) 0.32490(18) 0.02721(12) 0.1145(11) Uani 1 1 d . . .
C110 C 0.3241(14) 0.3223(7) -0.0154(6) 0.138(4) Uani 1 1 d . . .
C112 C 0.4376(10) 0.3554(9) 0.0277(5) 0.136(4) Uani 1 1 d . . .
H11A H 0.4429 0.3073 0.0585 0.204 Uiso 1 1 calc R . .
H11B H 0.4248 0.4129 0.0486 0.204 Uiso 1 1 calc R . .
H11C H 0.5221 0.3685 0.0054 0.204 Uiso 1 1 calc R . .
C109 C 0.7645(13) 0.9397(7) 0.5808(5) 0.159(5) Uani 1 1 d . . .
H10M H 0.7805 0.9912 0.5516 0.238 Uiso 1 1 calc R . .
H10N H 0.8518 0.9241 0.5941 0.238 Uiso 1 1 calc R . .
H10O H 0.7202 0.9588 0.6170 0.238 Uiso 1 1 calc R . .
C113 C 0.1797(14) 0.4488(6) 0.0602(5) 0.164(5) Uani 1 1 d . . .
H11D H 0.0915 0.4506 0.0775 0.246 Uiso 1 1 calc R . .
H11E H 0.1970 0.4944 0.0270 0.246 Uiso 1 1 calc R . .
H11F H 0.2519 0.4645 0.0927 0.246 Uiso 1 1 calc R . .
C114 C 0.0116(15) 0.2903(12) -0.0302(6) 0.270(11) Uani 1 1 d . . .
H11G H -0.0706 0.2842 -0.0064 0.405 Uiso 1 1 calc R . .
H11H H 0.0123 0.2305 -0.0513 0.405 Uiso 1 1 calc R . .
H11I H 0.0122 0.3392 -0.0609 0.405 Uiso 1 1 calc R . .
C111 C 0.313(2) 0.2220(8) -0.0410(7) 0.345(16) Uani 1 1 d . . .
H11J H 0.2771 0.2180 -0.0840 0.518 Uiso 1 1 calc R . .
H11K H 0.2510 0.1781 -0.0161 0.518 Uiso 1 1 calc R . .
H11L H 0.4030 0.2058 -0.0392 0.518 Uiso 1 1 calc R . .
C115 C 0.302(2) 0.3901(9) -0.0785(5) 0.326(15) Uani 1 1 d . . .
H11M H 0.3335 0.4565 -0.0672 0.489 Uiso 1 1 calc R . .
H11N H 0.2046 0.3788 -0.0913 0.489 Uiso 1 1 calc R . .
H11O H 0.3537 0.3734 -0.1127 0.489 Uiso 1 1 calc R . .

loop_
_atom_site_aniso_label
_atom_site_aniso_U_11
_atom_site_aniso_U_22
_atom_site_aniso_U_33
_atom_site_aniso_U_23
_atom_site_aniso_U_13
_atom_site_aniso_U_12
Ti1 0.0353(6) 0.0329(5) 0.0456(6) 0.0054(4) 0.0050(5) 0.0071(4)
Ti2 0.0437(6) 0.0351(6) 0.0569(7) -0.0085(5) 0.0018(5) 0.0121(5)
Si2 0.0421(10) 0.0374(9) 0.0651(12) -0.0029(8) 0.0075(8) 0.0110(7)
Si3 0.0461(10) 0.0338(9) 0.0741(13) -0.0019(8) 0.0024(9) 0.0109(7)
O1 0.045(2) 0.049(2) 0.048(2) 0.0066(19) -0.0018(19) 0.0062(19)
O4 0.047(2) 0.042(2) 0.068(3) 0.006(2) 0.017(2) 0.0124(19)
O3 0.061(3) 0.049(2) 0.062(3) 0.016(2) 0.011(2) 0.013(2)
O2 0.038(2) 0.036(2) 0.051(2) -0.0029(17) -0.0015(18) 0.0053(17)
O5 0.044(2) 0.034(2) 0.081(3) 0.002(2) 0.008(2) 0.0043(18)
O6 0.052(3) 0.056(3) 0.069(3) -0.004(2) 0.021(2) 0.012(2)
O7 0.055(3) 0.041(2) 0.077(3) -0.008(2) -0.009(2) 0.016(2)
O8 0.070(3) 0.068(3) 0.077(3) -0.038(3) -0.012(3) 0.028(2)
N1 0.040(3) 0.031(2) 0.042(3) 0.000(2) 0.011(2) 0.003(2)
N2 0.039(3) 0.039(3) 0.042(3) 0.003(2) 0.008(2) 0.005(2)
N3 0.045(3) 0.050(3) 0.047(3) -0.010(2) 0.003(2) 0.012(2)
N4 0.041(3) 0.028(2) 0.053(3) 0.000(2) 0.005(2) 0.006(2)
C1 0.056(4) 0.066(4) 0.063(5) -0.004(4) -0.002(3) -0.008(3)
C2 0.050(4) 0.036(3) 0.049(4) -0.005(3) 0.017(3) 0.003(3)
C3 0.065(4) 0.039(4) 0.071(5) -0.011(3) 0.022(4) -0.009(3)
C4 0.083(5) 0.041(4) 0.066(5) 0.014(3) 0.038(4) 0.010(4)
C5 0.062(4) 0.049(4) 0.051(4) 0.012(3) 0.014(3) 0.015(3)
C6 0.051(4) 0.042(3) 0.046(4) 0.003(3) 0.008(3) 0.010(3)
C7 0.056(4) 0.047(4) 0.050(4) -0.006(3) 0.004(3) 0.009(3)
C8 0.080(5) 0.055(4) 0.048(4) -0.001(3) 0.013(4) 0.019(4)
C9 0.071(5) 0.048(4) 0.078(5) 0.010(4) 0.025(4) 0.030(3)
C10 0.050(4) 0.051(4) 0.066(4) 0.004(3) 0.001(3) 0.017(3)
C11 0.040(3) 0.035(3) 0.050(4) 0.008(3) 0.004(3) 0.007(3)
C12 0.041(3) 0.049(4) 0.065(4) -0.007(3) -0.007(3) 0.010(3)
C19 0.091(6) 0.041(4) 0.118(7) -0.001(4) 0.025(5) 0.010(4)
C20 0.066(5) 0.090(5) 0.068(5) -0.004(4) 0.002(4) 0.029(4)
C21 0.036(3) 0.044(3) 0.061(4) -0.010(3) 0.001(3) 0.011(3)
C23 0.069(5) 0.076(5) 0.068(5) -0.017(4) -0.006(4) 0.025(4)
C24 0.058(4) 0.055(4) 0.065(4) -0.002(3) 0.012(3) 0.009(3)
C22 0.057(4) 0.064(4) 0.071(5) -0.012(4) 0.009(4) 0.019(3)
C25 0.041(4) 0.051(4) 0.086(5) -0.007(4) 0.010(3) 0.006(3)
C26 0.043(4) 0.050(4) 0.057(4) -0.012(3) -0.001(3) 0.014(3)
C27 0.055(4) 0.068(5) 0.066(5) -0.020(4) -0.002(3) 0.028(4)
C28 0.080(5) 0.066(5) 0.064(5) -0.019(4) -0.020(4) 0.039(4)
C29 0.095(6) 0.066(5) 0.048(4) 0.003(3) -0.002(4) 0.036(4)
C101 0.077(5) 0.065(4) 0.049(4) 0.000(4) 0.006(4) 0.021(4)
C31 0.055(4) 0.033(3) 0.058(4) 0.001(3) 0.002(3) 0.007(3)
C32 0.086(5) 0.048(4) 0.056(4) -0.010(3) -0.007(4) 0.023(4)
C33 0.071(5) 0.039(4) 0.072(5) -0.005(3) -0.010(4) 0.009(3)
C34 0.060(4) 0.026(3) 0.084(5) 0.007(3) -0.002(4) 0.003(3)
C35 0.046(4) 0.032(3) 0.065(4) 0.003(3) 0.006(3) 0.007(3)
C36 0.056(4) 0.059(4) 0.094(6) 0.004(4) 0.021(4) 0.001(4)
C37 0.049(4) 0.047(4) 0.068(4) 0.003(3) -0.001(3) 0.016(3)
C38 0.081(5) 0.037(4) 0.117(7) 0.000(4) -0.004(5) 0.009(4)
C39 0.074(5) 0.081(5) 0.078(5) 0.002(4) 0.012(4) 0.024(4)
C40 0.068(5) 0.077(5) 0.092(6) -0.002(4) -0.012(4) 0.037(4)
C41 0.069(5) 0.049(4) 0.095(6) -0.014(4) -0.013(4) 0.007(3)
C42 0.083(5) 0.074(5) 0.081(5) 0.008(4) 0.013(4) 0.025(4)
Si8 0.104(2) 0.115(2) 0.0832(17) -0.0421(16) -0.0073(15) 0.0287(16)
C104 0.064(6) 0.141(9) 0.280(15) 0.159(10) 0.087(8) 0.058(6)
C106 0.125(8) 0.106(7) 0.137(9) 0.005(6) 0.055(7) 0.043(6)
C107 0.171(10) 0.157(10) 0.086(7) 0.026(7) 0.034(7) -0.040(8)
C105 0.157(10) 0.137(10) 0.139(9) 0.065(8) -0.009(8) -0.002(8)
C108 0.103(8) 0.41(2) 0.231(15) -0.222(16) -0.085(9) 0.134(12)
Si9 0.204(3) 0.0711(16) 0.0781(17) 0.0362(14) 0.051(2) 0.0401(19)
C110 0.188(12) 0.090(7) 0.129(9) -0.046(7) 0.023(9) 0.008(7)
C112 0.087(7) 0.203(13) 0.107(8) 0.015(8) 0.017(6) 0.000(8)
C109 0.236(14) 0.108(8) 0.115(8) -0.065(7) -0.019(9) 0.005(9)
C113 0.298(16) 0.078(7) 0.150(10) 0.044(6) 0.106(10) 0.094(9)
C114 0.259(17) 0.32(2) 0.142(11) 0.128(13) -0.153(12) -0.118(16)
C111 0.76(4) 0.062(7) 0.216(15) -0.001(9) 0.31(2) 0.040(15)
C115 0.75(4) 0.110(10) 0.083(8) 0.044(7) 0.142(15) -0.014(16)

loop_
_atom_type_symbol
_atom_type_description
_atom_type_scat_dispersion_real
_atom_type_scat_dispersion_imag
_atom_type_scat_source
C C 0.0033 0.0016 'International Tables Vol C Tables 4.2.6.8 and 6.1.1.4'
H H 0.0000 0.0000 'International Tables Vol C Tables 4.2.6.8 and 6.1.1.4'
N N 0.0061 0.0033 'International Tables Vol C Tables 4.2.6.8 and 6.1.1.4'
O O 0.0106 0.0060 'International Tables Vol C Tables 4.2.6.8 and 6.1.1.4'
Ti Ti 0.2776 0.4457 'International Tables Vol C Tables 4.2.6.8 and 6.1.1.4'
Si Si 0.0817 0.0704 'International Tables Vol C Tables 4.2.6.8 and 6.1.1.4'

loop_
_geom_angle_atom_site_label_1
_geom_angle_atom_site_label_2
_geom_angle_atom_site_label_3
_geom_angle
_geom_angle_site_symmetry_1
_geom_angle_site_symmetry_3
_geom_angle_publ_flag
O4 Ti1 O3 101.79(18) . . ?
O4 Ti1 O2 94.87(17) . . ?
O3 Ti1 O2 100.54(17) . . ?
O4 Ti1 O1 102.16(18) . . ?
O3 Ti1 O1 95.97(18) . . ?
O2 Ti1 O1 153.30(16) . . ?
O4 Ti1 N1 89.12(16) . . ?
O3 Ti1 N1 167.13(18) . . ?
O2 Ti1 N1 85.13(16) . . ?
O1 Ti1 N1 74.83(16) . . ?
O4 Ti1 N2 166.13(18) . . ?
O3 Ti1 N2 89.11(17) . . ?
O2 Ti1 N2 74.50(16) . . ?
O1 Ti1 N2 84.99(17) . . ?
N1 Ti1 N2 81.23(15) . . ?
O7 Ti2 O8 102.26(19) . . ?
O7 Ti2 O6 102.19(19) . . ?
O8 Ti2 O6 94.7(2) . . ?
O7 Ti2 O5 94.00(19) . . ?
O8 Ti2 O5 102.6(2) . . ?
O6 Ti2 O5 153.23(17) . . ?
O7 Ti2 N4 88.71(17) . . ?
O8 Ti2 N4 165.9(2) . . ?
O6 Ti2 N4 74.02(17) . . ?
O5 Ti2 N4 85.31(17) . . ?
O7 Ti2 N3 165.12(19) . . ?
O8 Ti2 N3 89.74(18) . . ?
O6 Ti2 N3 85.33(18) . . ?
O5 Ti2 N3 74.59(18) . . ?
N4 Ti2 N3 80.97(16) . . ?
O4 Si2 C20 109.5(3) . . ?
O4 Si2 C19 108.9(3) . . ?
C20 Si2 C19 108.8(4) . . ?
O4 Si2 C21 108.5(2) . . ?
C20 Si2 C21 111.3(3) . . ?
C19 Si2 C21 109.8(3) . . ?
O7 Si3 C38 108.8(3) . . ?
O7 Si3 C39 109.4(3) . . ?
C38 Si3 C39 109.2(3) . . ?
O7 Si3 C37 109.2(2) . . ?
C38 Si3 C37 109.6(3) . . ?
C39 Si3 C37 110.5(3) . . ?
C1 O1 Ti1 125.3(4) . . ?
Si2 O4 Ti1 158.2(3) . . ?
Si9 O3 Ti1 164.2(3) . . ?
C12 O2 Ti1 127.2(3) . . ?
C25 O5 Ti2 126.8(4) . . ?
C36 O6 Ti2 126.6(4) . . ?
Si3 O7 Ti2 154.6(3) . . ?
Si8 O8 Ti2 145.9(3) . . ?
C2 N1 C6 118.3(5) . . ?
C2 N1 Ti1 114.5(4) . . ?
C6 N1 Ti1 127.0(4) . . ?
C11 N2 C7 119.0(5) . . ?
C11 N2 Ti1 112.8(4) . . ?
C7 N2 Ti1 128.1(4) . . ?
C26 N3 C101 118.5(5) . . ?
C26 N3 Ti2 113.5(4) . . ?
C101 N3 Ti2 128.0(4) . . ?
C35 N4 C31 119.0(5) . . ?
C35 N4 Ti2 114.7(4) . . ?
C31 N4 Ti2 126.0(4) . . ?
O1 C1 C2 112.0(5) . . ?
N1 C2 C3 122.1(6) . . ?
N1 C2 C1 112.9(5) . . ?
C3 C2 C1 125.0(6) . . ?
C4 C3 C2 118.9(6) . . ?
C5 C4 C3 119.3(6) . . ?
C4 C5 C6 119.5(6) . . ?
N1 C6 C5 121.9(6) . . ?
N2 C7 C8 122.5(6) . . ?
C7 C8 C9 118.9(6) . . ?
C10 C9 C8 119.2(6) . . ?
C9 C10 C11 119.1(6) . . ?
N2 C11 C10 121.3(5) . . ?
N2 C11 C12 114.4(5) . . ?
C10 C11 C12 124.2(5) . . ?
O2 C12 C11 110.5(5) . . ?
C23 C21 C24 108.3(5) . . ?
C23 C21 C22 109.2(5) . . ?
C24 C21 C22 108.4(5) . . ?
C23 C21 Si2 109.0(4) . . ?
C24 C21 Si2 111.1(4) . . ?
C22 C21 Si2 110.9(4) . . ?
O5 C25 C26 111.5(5) . . ?
N3 C26 C27 120.6(6) . . ?
N3 C26 C25 113.5(5) . . ?
C27 C26 C25 125.9(6) . . ?
C28 C27 C26 119.8(6) . . ?
C29 C28 C27 119.6(6) . . ?
C28 C29 C101 119.0(7) . . ?
N3 C101 C29 122.6(7) . . ?
N4 C31 C32 121.5(6) . . ?
C31 C32 C33 119.1(7) . . ?
C34 C33 C32 119.3(6) . . ?
C33 C34 C35 119.1(6) . . ?
N4 C35 C34 122.0(6) . . ?
N4 C35 C36 113.1(5) . . ?
C34 C35 C36 124.9(6) . . ?
O6 C36 C35 111.4(5) . . ?
C41 C37 C42 109.3(6) . . ?
C41 C37 C40 109.4(5) . . ?
C42 C37 C40 109.0(6) . . ?
C41 C37 Si3 110.6(5) . . ?
C42 C37 Si3 109.0(4) . . ?
C40 C37 Si3 109.6(4) . . ?
O8 Si8 C104 104.5(5) . . ?
O8 Si8 C108 111.9(5) . . ?
C104 Si8 C108 114.7(6) . . ?
O8 Si8 C107 111.1(4) . . ?
C104 Si8 C107 107.9(5) . . ?
C108 Si8 C107 106.7(7) . . ?
C106 C104 C105 107.4(7) . . ?
C106 C104 Si8 119.4(9) . . ?
C105 C104 Si8 114.8(7) . . ?
C106 C104 C109 106.4(9) . . ?
C105 C104 C109 101.2(10) . . ?
Si8 C104 C109 105.7(6) . . ?
O3 Si9 C110 112.6(5) . . ?
O3 Si9 C113 109.2(4) . . ?
C110 Si9 C113 111.3(5) . . ?
O3 Si9 C114 107.6(4) . . ?
C110 Si9 C114 108.6(7) . . ?
C113 Si9 C114 107.3(7) . . ?
C112 C110 C111 115.5(14) . . ?
C112 C110 C115 118.5(11) . . ?
C111 C110 C115 106.1(10) . . ?
C112 C110 Si9 104.9(7) . . ?
C111 C110 Si9 108.0(10) . . ?
C115 C110 Si9 102.7(10) . . ?

loop_
_geom_bond_atom_site_label_1
_geom_bond_atom_site_label_2
_geom_bond_distance
_geom_bond_site_symmetry_2
_geom_bond_publ_flag
Ti1 O4 1.822(4) . ?
Ti1 O3 1.823(4) . ?
Ti1 O2 1.881(4) . ?
Ti1 O1 1.899(4) . ?
Ti1 N1 2.258(4) . ?
Ti1 N2 2.291(4) . ?
Ti2 O7 1.821(4) . ?
Ti2 O8 1.827(4) . ?
Ti2 O6 1.887(4) . ?
Ti2 O5 1.892(4) . ?
Ti2 N4 2.276(4) . ?
Ti2 N3 2.280(5) . ?
Si2 O4 1.629(4) . ?
Si2 C20 1.847(7) . ?
Si2 C19 1.865(6) . ?
Si2 C21 1.878(6) . ?
Si3 O7 1.628(4) . ?
Si3 C38 1.859(6) . ?
Si3 C39 1.870(7) . ?
Si3 C37 1.901(7) . ?
O1 C1 1.382(7) . ?
O3 Si9 1.596(4) . ?
O2 C12 1.393(6) . ?
O5 C25 1.386(7) . ?
O6 C36 1.404(7) . ?
O8 Si8 1.637(5) . ?
N1 C2 1.323(7) . ?
N1 C6 1.349(7) . ?
N2 C11 1.331(7) . ?
N2 C7 1.342(7) . ?
N3 C26 1.344(7) . ?
N3 C101 1.345(8) . ?
N4 C35 1.327(7) . ?
N4 C31 1.347(7) . ?
C1 C2 1.508(8) . ?
C2 C3 1.388(8) . ?
C3 C4 1.368(9) . ?
C4 C5 1.351(9) . ?
C5 C6 1.376(8) . ?
C7 C8 1.371(8) . ?
C8 C9 1.377(9) . ?
C9 C10 1.372(9) . ?
C10 C11 1.399(8) . ?
C11 C12 1.506(8) . ?
C21 C23 1.526(8) . ?
C21 C24 1.530(8) . ?
C21 C22 1.543(8) . ?
C25 C26 1.501(8) . ?
C26 C27 1.387(8) . ?
C27 C28 1.375(9) . ?
C28 C29 1.347(9) . ?
C29 C101 1.376(9) . ?
C31 C32 1.377(8) . ?
C32 C33 1.379(9) . ?
C33 C34 1.359(9) . ?
C34 C35 1.388(8) . ?
C35 C36 1.490(9) . ?
C37 C41 1.515(8) . ?
C37 C42 1.540(9) . ?
C37 C40 1.545(8) . ?
Si8 C104 1.644(12) . ?
Si8 C108 1.847(10) . ?
Si8 C107 1.958(10) . ?
C104 C106 1.531(11) . ?
C104 C105 1.583(12) . ?
C104 C109 1.782(15) . ?
Si9 C110 1.763(12) . ?
Si9 C113 1.907(9) . ?
Si9 C114 1.985(10) . ?
C110 C112 1.426(13) . ?
C110 C111 1.521(13) . ?
C110 C115 1.710(17) . ?
